data_2021855
loop_
_publ_author_name
'Arakcheeva, Alla'
'Svitlyk, Volodymyr'
'Polini, Eleonora'
'Henry, Laura'
'Chernyshov, Dmitry'
'Sienkiewicz, Andrzej'
'Giriat, Ga\'etan'
'Glushkova, Anastasiia'
'Kollar, Marton'
'N\'afr\'adi, B\'alint'
'Forro, Laszlo'
'Horv\'ath, Endre'

_publ_section_title
;
 Pressure-induced transformation of CH3NH3PbI3: the role of the noble-gas
 pressure transmitting media
;
_journal_coeditor_code DK5077SUP1
_journal_issue 3
_journal_name_full 'Acta Crystallographica Section B Structural Science, Crystal Engineering and Materials'
_journal_page_first 361
_journal_paper_doi 10.1107/S2052520619004554
_journal_volume 75
_journal_year 2019
_chemical_formula_sum 'C H6 I3 N Ne0.91 Pb'
_chemical_formula_weight 638.3
_chemical_name_common Ne-MAPbI3
_chemical_name_systematic ' neon methylammonium lead iodide'
_chemical_properties_physical Pressure-sensitive
_space_group_IT_number 148
_space_group_name_Hall '-R 3'
_space_group_name_H-M_alt 'R -3 :H'
_symmetry_cell_setting trigonal
_symmetry_Int_Tables_number 148
_symmetry_space_group_name_Hall '-R 3'
_symmetry_space_group_name_H-M 'R -3 :H'
_cell_angle_alpha 90
_cell_angle_beta 90
_cell_angle_gamma 120
_cell_formula_units_Z 12
_cell_length_a 16.7757(9)
_cell_length_b 16.7757(9)
_cell_length_c 10.2267(5)
_cell_measurement_pressure 2.69
_cell_measurement_reflns_used 703
_cell_measurement_temperature 293
_cell_measurement_theta_max 13.7
_cell_measurement_theta_min 2.93
_cell_volume 2492.5(2)
_diffrn_ambient_temperature 293
_diffrn_detector 'Mar165 CCD'
_diffrn_measured_fraction_theta_full 0.72
_diffrn_measured_fraction_theta_max 0.36
_diffrn_measurement_device_type 'abstract diffractometer'
_diffrn_radiation_probe synchrotron
_diffrn_radiation_source synchrotron
_diffrn_radiation_type synchrotron
_diffrn_radiation_wavelength 0.3738
_diffrn_reflns_av_R_equivalents 0.0904
_diffrn_reflns_av_unetI/netI 0.0648
_diffrn_reflns_limit_h_max 19
_diffrn_reflns_limit_h_min -18
_diffrn_reflns_limit_k_max 18
_diffrn_reflns_limit_k_min -20
_diffrn_reflns_limit_l_max 10
_diffrn_reflns_limit_l_min -9
_diffrn_reflns_number 703
_diffrn_reflns_theta_full 7.56
_diffrn_reflns_theta_max 13.7
_diffrn_reflns_theta_min 2.93
_diffrn_source synchrotron
_exptl_absorpt_coefficient_mu 5.626
_exptl_absorpt_correction_type empirical
_exptl_absorpt_process_details
;
CrysAlisPro, Agilent Technologies,
Version 1.171.37.35 (release 13-08-2014 CrysAlis171 .NET)
(compiled Aug 13 2014,18:06:01)
Empirical absorption correction using spherical harmonics,
 implemented in SCALE3 ABSPACK scaling algorithm.
;
_exptl_crystal_density_diffrn 5.1033
_exptl_crystal_description irregular
_exptl_crystal_F_000 3157
_exptl_crystal_recrystallization_method 'Reaction under pressure of 2.69 GPa between Ne-PTM and MAPbI3'
_refine_diff_density_max 2.31
_refine_diff_density_min -1.20
_refine_ls_extinction_method none
_refine_ls_goodness_of_fit_gt 2.90
_refine_ls_goodness_of_fit_ref 2.27
_refine_ls_number_constraints 0
_refine_ls_number_parameters 40
_refine_ls_number_reflns 387
_refine_ls_number_restraints 2
_refine_ls_R_factor_all 0.1045
_refine_ls_R_factor_gt 0.0841
_refine_ls_shift/su_max 0.0497
_refine_ls_shift/su_mean 0.0129
_refine_ls_structure_factor_coef F
_refine_ls_weighting_details w=1/(\s^2^(F)+0.0001F^2^)
_refine_ls_weighting_scheme sigma
_refine_ls_wR_factor_gt 0.0804
_refine_ls_wR_factor_ref 0.0828
_reflns_number_gt 239
_reflns_number_total 387
_reflns_threshold_expression I>3\s(I)
_cod_data_source_file dk5077sup1.cif
_cod_data_source_block III
_cod_original_cell_volume 2492.5(3)
_cod_original_sg_symbol_H-M 'R -3'
_cod_original_formula_sum 'C1 H6 I3 N1 Ne0.91 Pb1'
_cod_database_code 2021855
_diffrn_pressure 2.69

loop_
_space_group_symop_id
_space_group_symop_operation_xyz
1 x,y,z
2 -y,x-y,z
3 -x+y,-x,z
4 -x,-y,-z
5 y,-x+y,-z
6 x-y,x,-z
7 x+2/3,y+1/3,z+1/3
8 -y+2/3,x-y+1/3,z+1/3
9 -x+y+2/3,-x+1/3,z+1/3
10 -x+2/3,-y+1/3,-z+1/3
11 y+2/3,-x+y+1/3,-z+1/3
12 x-y+2/3,x+1/3,-z+1/3
13 x+1/3,y+2/3,z+2/3
14 -y+1/3,x-y+2/3,z+2/3
15 -x+y+1/3,-x+2/3,z+2/3
16 -x+1/3,-y+2/3,-z+2/3
17 y+1/3,-x+y+2/3,-z+2/3
18 x-y+1/3,x+2/3,-z+2/3

loop_
_atom_site_label
_atom_site_type_symbol
_atom_site_fract_x
_atom_site_fract_y
_atom_site_fract_z
_atom_site_adp_type
_atom_site_U_iso_or_equiv
_atom_site_site_symmetry_multiplicity
_atom_site_occupancy
_atom_site_calc_flag
Pb1 Pb 0.5 0 0 Uani 0.078(3) 9 1 d
Pb2 Pb 0 0 0 Uani 0.080(6) 3 1 d
I1 I 0.3056(5) 0.4070(9) 0.1119(12) Uani 0.162(8) 18 1 d
I2 I 0.0436(8) 0.1664(9) 0.1765(18) Uani 0.155(7) 18 1 d
N1 N -0.147(5) 0.204(3) 0.209(6) Uiso 0.047(17) 18 0.5 d
C1 C -0.147(5) 0.204(3) 0.209(6) Uiso 0.047(17) 18 0.5 d
N2 N 0.044(12) 0.005(17) 0.434(6) Uiso 0.07(9) 18 0.1667 d
C2 C 0.044(12) 0.005(17) 0.434(6) Uiso 0.07(9) 18 0.1667 d
Ne1 Ne 0.983(3) 0.732(6) 0.014(7) Uiso 0.15(3) 18 0.607(19) d

loop_
_atom_site_aniso_label
_atom_site_aniso_type_symbol
_atom_site_aniso_U_11
_atom_site_aniso_U_22
_atom_site_aniso_U_33
_atom_site_aniso_U_12
_atom_site_aniso_U_13
_atom_site_aniso_U_23
Pb1 Pb 0.084(4) 0.071(4) 0.084(7) 0.042(3) 0.001(4) 0.001(5)
Pb2 Pb 0.090(5) 0.090(5) 0.060(15) 0.045(2) 0 0
I1 I 0.102(6) 0.206(11) 0.138(14) 0.047(9) 0.036(6) 0.008(12)
I2 I 0.147(8) 0.130(6) 0.163(14) 0.051(7) -0.029(10) -0.101(8)

loop_
_atom_type_symbol
_atom_type_scat_dispersion_real
_atom_type_scat_dispersion_imag
_atom_type_scat_source
C -0.0003 0.0004 'International Tables Vol C tables 4.2.6.8 and 6.1.1.1'
H 0.0000 0.0000 'International Tables Vol C tables 4.2.6.8 and 6.1.1.1'
I -2.9815 0.6067 'International Tables Vol C tables 4.2.6.8 and 6.1.1.1'
N 0.0002 0.0008 'International Tables Vol C tables 4.2.6.8 and 6.1.1.1'
Ne 0.0047 0.0043 'International Tables Vol C tables 4.2.6.8 and 6.1.1.1'
Pb -0.6242 3.7616 'International Tables Vol C tables 4.2.6.8 and 6.1.1.1'

loop_
_geom_angle_atom_site_label_1
_geom_angle_atom_site_label_2
_geom_angle_atom_site_label_3
_geom_angle_site_symmetry_1
_geom_angle_site_symmetry_3
_geom_angle
I1 Pb1 I1 13_544 2_655 90.2(4)
I1 Pb1 I1 13_544 10_555 180.0(5)
I1 Pb1 I1 13_544 5_555 89.8(4)
I1 Pb1 I2 13_544 13_544 90.7(4)
I1 Pb1 I2 13_544 10_555 89.3(4)
I1 Pb1 I1 2_655 10_555 89.8(4)
I1 Pb1 I1 2_655 5_555 180.0(5)
I1 Pb1 I2 2_655 13_544 89.2(4)
I1 Pb1 I2 2_655 10_555 90.8(4)
I1 Pb1 I1 10_555 5_555 90.2(4)
I1 Pb1 I2 10_555 13_544 89.3(4)
I1 Pb1 I2 10_555 10_555 90.7(4)
I1 Pb1 I2 5_555 13_544 90.8(4)
I1 Pb1 I2 5_555 10_555 89.2(4)
I2 Pb1 I2 13_544 10_555 180.0(5)
I2 Pb2 I2 . 2_555 89.3(4)
I2 Pb2 I2 . 3_555 89.3(4)
I2 Pb2 I2 . 4_555 180.0(5)
I2 Pb2 I2 . 5_555 90.7(4)
I2 Pb2 I2 . 6_555 90.7(4)
I2 Pb2 I2 2_555 3_555 89.3(5)
I2 Pb2 I2 2_555 4_555 90.7(4)
I2 Pb2 I2 2_555 5_555 180.0(5)
I2 Pb2 I2 2_555 6_555 90.7(5)
I2 Pb2 I2 3_555 4_555 90.7(4)
I2 Pb2 I2 3_555 5_555 90.7(5)
I2 Pb2 I2 3_555 6_555 180.0(5)
I2 Pb2 I2 4_555 5_555 89.3(4)
I2 Pb2 I2 4_555 6_555 89.3(4)
I2 Pb2 I2 5_555 6_555 89.3(5)
Pb1 I1 Pb1 7_455 3_665 153.6(4)
Pb1 I1 Ne1 7_455 2_655 97.6(18)
Pb1 I1 Ne1 3_665 2_655 92(2)
Pb1 I2 Pb2 7_455 . 154.5(5)
Pb1 I2 N2 7_455 2_555 91(4)
Pb1 I2 Ne1 7_455 4_665 92.7(17)
Pb2 I2 N2 . 2_555 91(5)
Pb2 I2 Ne1 . 4_665 96(2)
N2 I2 Ne1 2_555 4_665 156(6)
C1 N1 Ne1 10_455 12_445 175(6)
I2 N2 C2 3_555 2_555 125(6)
I2 N2 C2 3_555 3_555 108(11)
I2 N2 C2 3_555 4_556 159(9)
I2 N2 C2 3_555 5_556 140(20)
I2 N2 C2 3_555 6_556 162(15)
I1 Ne1 I2 3_665 4_665 144(2)
I1 Ne1 C1 3_665 11_555 112(4)
I2 Ne1 C1 4_665 11_555 103(4)

loop_
_geom_bond_atom_site_label_1
_geom_bond_atom_site_label_2
_geom_bond_site_symmetry_2
_geom_bond_distance
Pb1 I1 13_544 3.035(10)
Pb1 I1 2_655 3.048(19)
Pb1 I1 10_555 3.035(10)
Pb1 I1 5_555 3.048(19)
Pb1 I2 13_544 2.983(14)
Pb1 I2 10_555 2.983(14)
Pb2 I2 . 3.090(16)
Pb2 I2 2_555 3.090(14)
Pb2 I2 3_555 3.09(2)
Pb2 I2 4_555 3.090(16)
Pb2 I2 5_555 3.090(14)
Pb2 I2 6_555 3.09(2)
I1 Ne1 2_655 2.56(12)
I2 N2 2_555 3.23(19)
I2 Ne1 4_665 2.77(10)
N1 C1 10_455 1.39(7)
C1 Ne1 12_445 1.99(8)
N2 C2 2_555 1.2(5)
N2 C2 3_555 1.2(3)
N2 C2 4_556 1.9(2)
N2 C2 5_556 1.51(16)
N2 C2 6_556 1.5(2)

loop_
_twin_individual_id
_twin_individual_mass_fraction_refined
_twin_individual_twin_matrix_11
_twin_individual_twin_matrix_12
_twin_individual_twin_matrix_13
_twin_individual_twin_matrix_21
_twin_individual_twin_matrix_22
_twin_individual_twin_matrix_23
_twin_individual_twin_matrix_31
_twin_individual_twin_matrix_32
_twin_individual_twin_matrix_33
1 0.495(16) 1 0 0 0 1 0 0 0 1
2 0.505(16) -1 0 0 -1 1 0 0 0 -1

loop_
_restr_distance_atom_site_label_1
_restr_distance_atom_site_label_2
_restr_distance_site_symmetry_2
_restr_distance_target
_restr_distance_target_weight_param
N2 N2 5_556 1.5 0.03
N1 N1 10_455 1.4 0.03
